data_4130637
loop_
_publ_author_name
'Mfuh, Adelphe M.'
'Nguyen, Vu T.'
'Chhetri, Bhuwan'
'Burch, Jessica E.'
'Doyle, John D.'
'Nesterov, Vladimir N.'
'Arman, Hadi D.'
'Larionov, Oleg V.'

_publ_section_title
;
 Additive- and Metal-Free, Predictably 1,2- and 1,3-Regioselective,
 Photoinduced Dual C-H/C-X Borylation of Haloarenes.
;
_journal_issue 27
_journal_name_full 'Journal of the American Chemical Society'
_journal_page_first 8408
_journal_page_last 8411
_journal_paper_doi 10.1021/jacs.6b05436
_journal_volume 138
_journal_year 2016
_chemical_formula_moiety 'C19 H27 B2 F3 O5'
_chemical_formula_sum 'C19 H27 B2 F3 O5'
_chemical_formula_weight 414.02
_space_group_crystal_system triclinic
_space_group_IT_number 2
_space_group_name_Hall '-P 1'
_space_group_name_H-M_alt 'P -1'
_atom_sites_solution_hydrogens geom
_atom_sites_solution_primary direct
_audit_creation_date 2016-04-27
_audit_creation_method
;
Olex2 1.2
(compiled 2015.01.26 svn.r3150 for OlexSys, GUI svn.r4998)
;
_cell_angle_alpha 104.079(3)
_cell_angle_beta 98.934(3)
_cell_angle_gamma 114.197(4)
_cell_formula_units_Z 4
_cell_length_a 13.1779(5)
_cell_length_b 13.6565(6)
_cell_length_c 14.0817(5)
_cell_measurement_reflns_used 8409
_cell_measurement_temperature 98
_cell_measurement_theta_max 40.1070
_cell_measurement_theta_min 1.7640
_cell_volume 2146.96(18)
_computing_cell_refinement 'CrysAlisPro 1.171.38.41 (Rigaku OD, 2015)'
_computing_data_collection 'CrysAlisPro 1.171.38.41 (Rigaku OD, 2015)'
_computing_data_reduction 'CrysAlisPro 1.171.38.41 (Rigaku OD, 2015)'
_computing_molecular_graphics 'Olex2 (Dolomanov et al., 2009)'
_computing_publication_material 'Olex2 (Dolomanov et al., 2009)'
_computing_structure_refinement 'ShelXL (Sheldrick, 2008)'
_computing_structure_solution 'ShelXT (Sheldrick, 2015)'
_diffrn_ambient_temperature 98
_diffrn_detector 'CCD plate'
_diffrn_measured_fraction_theta_full 0.971
_diffrn_measured_fraction_theta_max 0.971
_diffrn_measurement_details
;
List of Runs (angles in degrees, time in seconds):

  # Type    Start    End  Width  t~exp~   \w     \q     \k     \f   Frames
--------------------------------------------------------------------------
  1  \w    -68.00  55.00   0.50   45.00    --  -35.00  70.00 270.00  246
  2  \w    -68.00  37.00   0.50   45.00    --  -35.00  70.00  90.00  210
  3  \w   -125.00 -80.00   0.50   45.00    --  -35.00   0.00   0.00   90
  4  \w    -69.00 -34.00   0.50   45.00    --  -35.00   0.00  90.00   70
  5  \w    -50.00 -20.00   0.50   45.00    --  -35.00  70.00 180.00   60
;
_diffrn_measurement_device 'AFC12 (Right): Kappa 3 circle'
_diffrn_measurement_device_type 'Rigaku Saturn724 (2x2 bin mode)'
_diffrn_measurement_method '\w scans'
_diffrn_orient_matrix_type 'CrysAlisPro convention (1999,Acta A55,543-557)'
_diffrn_orient_matrix_UB_11 0.0318803000
_diffrn_orient_matrix_UB_12 -0.0276088000
_diffrn_orient_matrix_UB_13 -0.0185808000
_diffrn_orient_matrix_UB_21 -0.0336784000
_diffrn_orient_matrix_UB_22 -0.0158071000
_diffrn_orient_matrix_UB_23 -0.0508051000
_diffrn_orient_matrix_UB_31 0.0405834000
_diffrn_orient_matrix_UB_32 0.0515341000
_diffrn_orient_matrix_UB_33 -0.0038296000
_diffrn_radiation_monochromator graphite
_diffrn_radiation_probe x-ray
_diffrn_radiation_type MoK\a
_diffrn_radiation_wavelength 0.71073
_diffrn_reflns_av_R_equivalents 0.0385
_diffrn_reflns_av_unetI/netI 0.0363
_diffrn_reflns_Laue_measured_fraction_full 0.971
_diffrn_reflns_Laue_measured_fraction_max 0.971
_diffrn_reflns_limit_h_max 15
_diffrn_reflns_limit_h_min -15
_diffrn_reflns_limit_k_max 16
_diffrn_reflns_limit_k_min -16
_diffrn_reflns_limit_l_max 17
_diffrn_reflns_limit_l_min -17
_diffrn_reflns_number 13248
_diffrn_reflns_point_group_measured_fraction_full 0.971
_diffrn_reflns_point_group_measured_fraction_max 0.971
_diffrn_reflns_theta_full 25.500
_diffrn_reflns_theta_max 25.500
_diffrn_reflns_theta_min 1.811
_diffrn_source 'fine-focus sealed X-ray tube'
_diffrn_source_type '(Mo) X-ray Source'
_exptl_absorpt_coefficient_mu 0.105
_exptl_absorpt_correction_T_max 1.00000
_exptl_absorpt_correction_T_min 0.80163
_exptl_absorpt_correction_type multi-scan
_exptl_absorpt_process_details
;
CrysAlisPro 1.171.38.41 (Rigaku Oxford Diffraction, 2015)
Empirical absorption correction using spherical harmonics,
 implemented in SCALE3 ABSPACK scaling algorithm.
;
_exptl_crystal_colour 'clear colourless'
_exptl_crystal_colour_lustre clear
_exptl_crystal_colour_primary colourless
_exptl_crystal_density_diffrn 1.281
_exptl_crystal_description prism
_exptl_crystal_F_000 872
_exptl_crystal_size_max 0.33
_exptl_crystal_size_mid 0.27
_exptl_crystal_size_min 0.17
_refine_diff_density_max 0.294
_refine_diff_density_min -0.239
_refine_diff_density_rms 0.046
_refine_ls_extinction_method none
_refine_ls_goodness_of_fit_ref 1.024
_refine_ls_hydrogen_treatment constr
_refine_ls_matrix_type full
_refine_ls_number_parameters 539
_refine_ls_number_reflns 7765
_refine_ls_number_restraints 0
_refine_ls_restrained_S_all 1.024
_refine_ls_R_factor_all 0.0596
_refine_ls_R_factor_gt 0.0430
_refine_ls_shift/su_max 0.000
_refine_ls_shift/su_mean 0.000
_refine_ls_structure_factor_coef Fsqd
_refine_ls_weighting_details 'w=1/[\s^2^(Fo^2^)+(0.0300P)^2^+1.2000P] where P=(Fo^2^+2Fc^2^)/3'
_refine_ls_weighting_scheme calc
_refine_ls_wR_factor_gt 0.0916
_refine_ls_wR_factor_ref 0.0968
_reflns_Friedel_coverage 0.000
_reflns_number_gt 5844
_reflns_number_total 7765
_reflns_threshold_expression 'I > 2\s(I)'
_cod_data_source_file ja6b05436_si_003.cif
_cod_data_source_block cd144_twin1_hklf4
_cod_original_cell_volume 2146.96(16)
_cod_database_code 4130637
_shelx_space_group_comment
;
The symmetry employed for this shelxl refinement is uniquely defined
by the following loop, which should always be used as a source of
symmetry information in preference to the above space-group names.
They are only intended as comments.
;
_olex2_refinement_description
;
1. Fixed Uiso
 At 1.2 times of:
  All C(H) groups
 At 1.5 times of:
  All C(H,H,H) groups
2.a Aromatic/amide H refined with riding coordinates:
 C2(H2), C21(H21), C5(H5), C24(H24), C6(H6), C23(H23)
2.b Idealised Me refined as rotating group:
 C34(H34A,H34B,H34C), C35(H35A,H35B,H35C), C37(H37A,H37B,H37C), C36(H36A,H36B,
 H36C), C29(H29A,H29B,H29C), C11(H11A,H11B,H11C), C12(H12A,H12B,H12C), C9(H9A,
 H9B,H9C), C28(H28A,H28B,H28C), C17(H17A,H17B,H17C), C30(H30A,H30B,H30C),
 C10(H10A,H10B,H10C), C16(H16A,H16B,H16C), C31(H31A,H31B,H31C), C18(H18A,H18B,
 H18C), C15(H15A,H15B,H15C)
;
_shelx_shelxl_version_number 2014/7
_olex2_submission_special_instructions 'No special instructions were received'
_oxdiff_exptl_absorpt_empirical_details
;
Empirical correction (ABSPACK) includes:
- Absorption correction using spherical harmonics
- Frame scaling
;
_oxdiff_exptl_absorpt_empirical_full_max 1.256
_oxdiff_exptl_absorpt_empirical_full_min 0.802
_oxdiff_twin_integration_method simultaneous
_oxdiff_twin_items 2
_twin_special_details
;
Component 2 rotated by 176.7269\% 
 around [-0.69 0.72 -0.05] (reciprocal) or [-0.71 0.70 -0.00] (direct)
;

loop_
_space_group_symop_operation_xyz
'x, y, z'
'-x, -y, -z'

loop_
_atom_site_label
_atom_site_type_symbol
_atom_site_fract_x
_atom_site_fract_y
_atom_site_fract_z
_atom_site_U_iso_or_equiv
_atom_site_adp_type
_atom_site_occupancy
_atom_site_site_symmetry_order
_atom_site_calc_flag
_atom_site_refinement_flags_posn
F4 F 0.72219(9) 0.13838(9) 0.35146(8) 0.0331(3) Uani 1 1 d .
F5 F 0.58986(11) 0.19126(9) 0.32889(9) 0.0418(3) Uani 1 1 d .
F6 F 0.60987(11) 0.12064(9) 0.44737(8) 0.0402(3) Uani 1 1 d .
F1 F 0.76874(10) 0.36730(9) 0.65672(9) 0.0411(3) Uani 1 1 d .
O6 O 0.64075(10) 0.02243(10) 0.12408(9) 0.0243(3) Uani 1 1 d .
O10 O 0.53364(10) 0.01119(10) 0.28256(9) 0.0254(3) Uani 1 1 d .
F3 F 0.85982(12) 0.37704(10) 0.54450(9) 0.0479(3) Uani 1 1 d .
O5 O 0.95454(10) 0.49985(10) 0.70381(9) 0.0258(3) Uani 1 1 d .
O1 O 0.90385(10) 0.91801(10) 0.57984(9) 0.0236(3) Uani 1 1 d .
O8 O 0.64170(11) -0.42736(10) 0.24531(9) 0.0257(3) Uani 1 1 d .
O2 O 0.84089(11) 0.92801(10) 0.72291(9) 0.0257(3) Uani 1 1 d .
O9 O 0.57753(11) -0.41494(10) 0.38774(9) 0.0250(3) Uani 1 1 d .
O3 O 0.87838(11) 0.53443(11) 0.89108(9) 0.0279(3) Uani 1 1 d .
O7 O 0.73778(11) -0.08345(10) 0.10402(9) 0.0277(3) Uani 1 1 d .
O4 O 0.75110(11) 0.60717(11) 0.87490(9) 0.0272(3) Uani 1 1 d .
F2 F 0.90711(12) 0.32225(10) 0.66773(11) 0.0539(4) Uani 1 1 d .
C3 C 0.87544(14) 0.63026(14) 0.75267(13) 0.0210(4) Uani 1 1 d .
C2 C 0.86077(14) 0.72176(14) 0.73811(13) 0.0211(4) Uani 1 1 d .
H2 H 0.8204 0.7504 0.7776 0.025 Uiso 1 1 calc R
C21 C 0.62638(15) -0.21173(14) 0.23506(13) 0.0240(4) Uani 1 1 d .
H21 H 0.6683 -0.2373 0.1952 0.029 Uiso 1 1 calc R
C1 C 0.90282(14) 0.77336(14) 0.66801(13) 0.0220(4) Uani 1 1 d .
C4 C 0.93263(14) 0.59027(14) 0.69102(13) 0.0209(4) Uani 1 1 d .
C5 C 0.97657(15) 0.63797(14) 0.62114(13) 0.0236(4) Uani 1 1 d .
H5 H 1.0164 0.6086 0.5814 0.028 Uiso 1 1 calc R
C25 C 0.55111(15) -0.08390(14) 0.28749(13) 0.0226(4) Uani 1 1 d .
C20 C 0.61328(15) -0.11715(14) 0.22646(13) 0.0223(4) Uani 1 1 d .
C22 C 0.58055(15) -0.27044(14) 0.29973(13) 0.0244(4) Uani 1 1 d .
C24 C 0.50070(15) -0.14075(15) 0.34957(13) 0.0253(4) Uani 1 1 d .
H24 H 0.4562 -0.1169 0.3873 0.030 Uiso 1 1 calc R
C6 C 0.96126(15) 0.72961(14) 0.61027(13) 0.0238(4) Uani 1 1 d .
H6 H 0.9912 0.7633 0.5626 0.029 Uiso 1 1 calc R
C8 C 0.89157(15) 1.02265(14) 0.60490(13) 0.0238(4) Uani 1 1 d .
C33 C 0.58650(15) -0.52158(14) 0.36347(13) 0.0230(4) Uani 1 1 d .
C7 C 0.81011(16) 1.00040(15) 0.67575(14) 0.0263(4) Uani 1 1 d .
C32 C 0.66514(15) -0.50503(15) 0.28975(13) 0.0239(4) Uani 1 1 d .
C23 C 0.51635(15) -0.23354(15) 0.35571(13) 0.0255(4) Uani 1 1 d .
H23 H 0.4828 -0.2730 0.3989 0.031 Uiso 1 1 calc R
C26 C 0.71784(15) 0.06751(15) 0.06352(13) 0.0244(4) Uani 1 1 d .
C38 C 0.61281(17) 0.11252(15) 0.35083(14) 0.0281(4) Uani 1 1 d .
C34 C 0.63906(16) -0.53084(16) 0.46316(14) 0.0277(4) Uani 1 1 d .
H34A H 0.7100 -0.4595 0.5026 0.042 Uiso 1 1 calc GR
H34B H 0.6579 -0.5943 0.4480 0.042 Uiso 1 1 calc GR
H34C H 0.5831 -0.5446 0.5030 0.042 Uiso 1 1 calc GR
C14 C 0.75354(15) 0.58413(16) 0.97148(13) 0.0249(4) Uani 1 1 d .
C35 C 0.46344(16) -0.61791(15) 0.31232(14) 0.0284(4) Uani 1 1 d .
H35A H 0.4159 -0.6157 0.3590 0.043 Uiso 1 1 calc GR
H35B H 0.4647 -0.6913 0.2952 0.043 Uiso 1 1 calc GR
H35C H 0.4303 -0.6089 0.2497 0.043 Uiso 1 1 calc GR
C27 C 0.75034(16) -0.03025(15) 0.02419(13) 0.0262(4) Uani 1 1 d .
C13 C 0.80901(16) 0.50200(16) 0.96102(14) 0.0275(4) Uani 1 1 d .
C37 C 0.63412(18) -0.61261(15) 0.20391(14) 0.0309(4) Uani 1 1 d .
H37A H 0.5549 -0.6424 0.1606 0.046 Uiso 1 1 calc GR
H37B H 0.6387 -0.6698 0.2325 0.046 Uiso 1 1 calc GR
H37C H 0.6886 -0.5955 0.1629 0.046 Uiso 1 1 calc GR
C36 C 0.79486(16) -0.44282(18) 0.34569(15) 0.0340(4) Uani 1 1 d .
H36A H 0.8392 -0.4217 0.2977 0.051 Uiso 1 1 calc GR
H36B H 0.8159 -0.4931 0.3739 0.051 Uiso 1 1 calc GR
H36C H 0.8127 -0.3738 0.4014 0.051 Uiso 1 1 calc GR
C29 C 0.82033(17) 0.17767(16) 0.13604(15) 0.0332(4) Uani 1 1 d .
H29A H 0.7925 0.2295 0.1692 0.050 Uiso 1 1 calc GR
H29B H 0.8718 0.2135 0.0978 0.050 Uiso 1 1 calc GR
H29C H 0.8631 0.1613 0.1881 0.050 Uiso 1 1 calc GR
C11 C 1.01346(16) 1.12073(15) 0.66002(15) 0.0309(4) Uani 1 1 d .
H11A H 1.0451 1.1104 0.7224 0.046 Uiso 1 1 calc GR
H11B H 1.0102 1.1932 0.6780 0.046 Uiso 1 1 calc GR
H11C H 1.0635 1.1218 0.6151 0.046 Uiso 1 1 calc GR
C12 C 0.84043(17) 1.03410(16) 0.50633(14) 0.0300(4) Uani 1 1 d .
H12A H 0.8961 1.0466 0.4661 0.045 Uiso 1 1 calc GR
H12B H 0.8240 1.0990 0.5225 0.045 Uiso 1 1 calc GR
H12C H 0.7683 0.9640 0.4668 0.045 Uiso 1 1 calc GR
C19 C 0.87364(17) 0.39470(15) 0.64442(15) 0.0308(4) Uani 1 1 d .
C9 C 0.68211(17) 0.92959(18) 0.61694(16) 0.0357(5) Uani 1 1 d .
H9A H 0.6706 0.8621 0.5629 0.054 Uiso 1 1 calc GR
H9B H 0.6560 0.9755 0.5864 0.054 Uiso 1 1 calc GR
H9C H 0.6371 0.9054 0.6637 0.054 Uiso 1 1 calc GR
C28 C 0.65167(17) 0.09077(18) -0.01889(15) 0.0343(5) Uani 1 1 d .
H28A H 0.5818 0.0200 -0.0617 0.051 Uiso 1 1 calc GR
H28B H 0.7012 0.1193 -0.0613 0.051 Uiso 1 1 calc GR
H28C H 0.6293 0.1481 0.0131 0.051 Uiso 1 1 calc GR
C17 C 0.63062(17) 0.53428(19) 0.97943(15) 0.0362(5) Uani 1 1 d .
H17A H 0.6015 0.5899 0.9803 0.054 Uiso 1 1 calc GR
H17B H 0.6299 0.5161 1.0426 0.054 Uiso 1 1 calc GR
H17C H 0.5808 0.4645 0.9205 0.054 Uiso 1 1 calc GR
C30 C 0.87397(17) 0.00923(17) 0.01806(16) 0.0346(5) Uani 1 1 d .
H30A H 0.9283 0.0605 0.0856 0.052 Uiso 1 1 calc GR
H30B H 0.8862 0.0499 -0.0311 0.052 Uiso 1 1 calc GR
H30C H 0.8873 -0.0571 -0.0043 0.052 Uiso 1 1 calc GR
C10 C 0.8309(2) 1.10548(17) 0.75956(16) 0.0381(5) Uani 1 1 d .
H10A H 0.7784 1.0832 0.8014 0.057 Uiso 1 1 calc GR
H10B H 0.8162 1.1575 0.7291 0.057 Uiso 1 1 calc GR
H10C H 0.9116 1.1440 0.8025 0.057 Uiso 1 1 calc GR
C16 C 0.88941(19) 0.5188(2) 1.05960(16) 0.0408(5) Uani 1 1 d .
H16A H 0.9188 0.4629 1.0468 0.061 Uiso 1 1 calc GR
H16B H 0.8467 0.5081 1.1105 0.061 Uiso 1 1 calc GR
H16C H 0.9548 0.5961 1.0853 0.061 Uiso 1 1 calc GR
C31 C 0.66490(19) -0.12183(17) -0.07452(15) 0.0397(5) Uani 1 1 d .
H31A H 0.6798 -0.1879 -0.0873 0.060 Uiso 1 1 calc GR
H31B H 0.6738 -0.0919 -0.1310 0.060 Uiso 1 1 calc GR
H31C H 0.5856 -0.1452 -0.0694 0.060 Uiso 1 1 calc GR
C18 C 0.82919(19) 0.69805(17) 1.05601(16) 0.0398(5) Uani 1 1 d .
H18A H 0.9077 0.7308 1.0485 0.060 Uiso 1 1 calc GR
H18B H 0.8326 0.6871 1.1225 0.060 Uiso 1 1 calc GR
H18C H 0.7962 0.7500 1.0519 0.060 Uiso 1 1 calc GR
B2 B 0.83327(17) 0.58647(16) 0.83976(15) 0.0221(4) Uani 1 1 d .
C15 C 0.7207(2) 0.37751(17) 0.90777(17) 0.0439(5) Uani 1 1 d .
H15A H 0.6699 0.3690 0.8443 0.066 Uiso 1 1 calc GR
H15B H 0.6740 0.3510 0.9527 0.066 Uiso 1 1 calc GR
H15C H 0.7612 0.3320 0.8919 0.066 Uiso 1 1 calc GR
B1 B 0.88277(17) 0.87482(16) 0.65679(15) 0.0223(4) Uani 1 1 d .
B3 B 0.66489(17) -0.05693(16) 0.15076(15) 0.0226(4) Uani 1 1 d .
B4 B 0.60021(18) -0.37262(17) 0.31071(15) 0.0245(4) Uani 1 1 d .

loop_
_atom_site_aniso_label
_atom_site_aniso_U_11
_atom_site_aniso_U_22
_atom_site_aniso_U_33
_atom_site_aniso_U_23
_atom_site_aniso_U_13
_atom_site_aniso_U_12
F4 0.0316(6) 0.0298(6) 0.0375(6) 0.0106(5) 0.0148(5) 0.0126(5)
F5 0.0544(8) 0.0307(6) 0.0589(8) 0.0249(6) 0.0259(6) 0.0282(6)
F6 0.0587(8) 0.0346(6) 0.0317(6) 0.0119(5) 0.0259(6) 0.0210(6)
F1 0.0338(6) 0.0306(6) 0.0556(7) 0.0124(6) 0.0245(6) 0.0092(5)
O6 0.0259(6) 0.0282(7) 0.0265(6) 0.0149(5) 0.0150(5) 0.0139(6)
O10 0.0302(7) 0.0260(7) 0.0302(7) 0.0146(6) 0.0154(6) 0.0175(6)
F3 0.0677(9) 0.0303(6) 0.0386(7) 0.0065(5) 0.0284(6) 0.0148(6)
O5 0.0297(7) 0.0244(7) 0.0344(7) 0.0158(6) 0.0168(6) 0.0168(6)
O1 0.0294(7) 0.0210(6) 0.0287(6) 0.0131(5) 0.0152(6) 0.0144(5)
O8 0.0340(7) 0.0227(6) 0.0273(6) 0.0129(5) 0.0137(6) 0.0154(6)
O2 0.0337(7) 0.0255(6) 0.0285(6) 0.0160(5) 0.0160(6) 0.0172(6)
O9 0.0325(7) 0.0204(6) 0.0286(6) 0.0111(5) 0.0153(6) 0.0143(6)
O3 0.0336(7) 0.0390(7) 0.0316(7) 0.0233(6) 0.0222(6) 0.0250(6)
O7 0.0352(7) 0.0283(7) 0.0323(7) 0.0164(6) 0.0210(6) 0.0193(6)
O4 0.0292(7) 0.0387(7) 0.0308(7) 0.0223(6) 0.0183(6) 0.0222(6)
F2 0.0628(9) 0.0314(7) 0.0876(10) 0.0317(7) 0.0314(8) 0.0307(7)
C3 0.0182(8) 0.0206(8) 0.0244(8) 0.0092(7) 0.0070(7) 0.0081(7)
C2 0.0201(9) 0.0208(9) 0.0246(9) 0.0080(7) 0.0093(7) 0.0103(7)
C21 0.0258(9) 0.0224(9) 0.0259(9) 0.0082(7) 0.0121(8) 0.0115(8)
C1 0.0202(9) 0.0193(8) 0.0229(9) 0.0072(7) 0.0053(7) 0.0064(7)
C4 0.0209(9) 0.0189(8) 0.0256(9) 0.0100(7) 0.0076(7) 0.0101(7)
C5 0.0237(9) 0.0231(9) 0.0261(9) 0.0086(7) 0.0132(8) 0.0106(8)
C25 0.0248(9) 0.0211(9) 0.0266(9) 0.0100(7) 0.0103(8) 0.0129(8)
C20 0.0233(9) 0.0220(9) 0.0232(9) 0.0087(7) 0.0087(7) 0.0108(8)
C22 0.0265(9) 0.0219(9) 0.0245(9) 0.0085(7) 0.0085(8) 0.0104(8)
C24 0.0263(9) 0.0263(9) 0.0293(9) 0.0116(8) 0.0157(8) 0.0140(8)
C6 0.0250(9) 0.0230(9) 0.0242(9) 0.0119(7) 0.0105(8) 0.0086(8)
C8 0.0290(10) 0.0204(9) 0.0301(9) 0.0125(8) 0.0158(8) 0.0145(8)
C33 0.0270(9) 0.0195(8) 0.0265(9) 0.0093(7) 0.0109(8) 0.0125(8)
C7 0.0337(10) 0.0278(10) 0.0310(9) 0.0186(8) 0.0180(8) 0.0190(9)
C32 0.0279(9) 0.0234(9) 0.0266(9) 0.0137(8) 0.0129(8) 0.0130(8)
C23 0.0270(9) 0.0246(9) 0.0276(9) 0.0135(8) 0.0125(8) 0.0102(8)
C26 0.0230(9) 0.0273(9) 0.0266(9) 0.0144(8) 0.0133(8) 0.0100(8)
C38 0.0372(11) 0.0270(10) 0.0315(10) 0.0144(8) 0.0196(9) 0.0196(9)
C34 0.0330(10) 0.0292(10) 0.0288(9) 0.0148(8) 0.0149(8) 0.0169(9)
C14 0.0258(9) 0.0325(10) 0.0240(9) 0.0156(8) 0.0122(8) 0.0153(8)
C35 0.0286(10) 0.0239(9) 0.0334(10) 0.0111(8) 0.0124(8) 0.0110(8)
C27 0.0286(10) 0.0266(9) 0.0264(9) 0.0127(8) 0.0144(8) 0.0112(8)
C13 0.0307(10) 0.0350(10) 0.0286(9) 0.0193(8) 0.0186(8) 0.0178(9)
C37 0.0420(11) 0.0259(10) 0.0321(10) 0.0135(8) 0.0202(9) 0.0172(9)
C36 0.0293(10) 0.0412(11) 0.0365(11) 0.0197(9) 0.0160(9) 0.0152(9)
C29 0.0319(11) 0.0264(10) 0.0386(11) 0.0118(9) 0.0116(9) 0.0102(9)
C11 0.0331(10) 0.0232(9) 0.0393(11) 0.0135(8) 0.0167(9) 0.0121(8)
C12 0.0374(11) 0.0327(10) 0.0334(10) 0.0206(9) 0.0191(9) 0.0202(9)
C19 0.0374(11) 0.0239(10) 0.0418(11) 0.0157(9) 0.0239(9) 0.0172(9)
C9 0.0322(11) 0.0464(12) 0.0436(11) 0.0270(10) 0.0205(9) 0.0222(10)
C28 0.0302(10) 0.0462(12) 0.0370(11) 0.0261(10) 0.0166(9) 0.0184(10)
C17 0.0306(11) 0.0573(13) 0.0363(11) 0.0276(10) 0.0200(9) 0.0248(10)
C30 0.0334(11) 0.0397(11) 0.0429(11) 0.0202(10) 0.0242(10) 0.0200(10)
C10 0.0600(14) 0.0340(11) 0.0408(11) 0.0212(9) 0.0322(11) 0.0298(11)
C16 0.0419(12) 0.0712(15) 0.0400(11) 0.0372(11) 0.0254(10) 0.0392(12)
C31 0.0457(13) 0.0331(11) 0.0322(11) 0.0078(9) 0.0186(10) 0.0104(10)
C18 0.0455(13) 0.0345(11) 0.0380(11) 0.0086(9) 0.0187(10) 0.0172(10)
B2 0.0221(10) 0.0196(10) 0.0252(10) 0.0079(8) 0.0079(8) 0.0099(8)
C15 0.0622(15) 0.0331(11) 0.0451(12) 0.0214(10) 0.0289(12) 0.0208(11)
B1 0.0195(10) 0.0212(10) 0.0240(10) 0.0089(8) 0.0077(8) 0.0063(8)
B3 0.0233(10) 0.0202(10) 0.0227(10) 0.0057(8) 0.0082(8) 0.0090(8)
B4 0.0240(10) 0.0207(10) 0.0249(10) 0.0072(8) 0.0067(9) 0.0074(9)

loop_
_atom_type_symbol
_atom_type_description
_atom_type_scat_dispersion_real
_atom_type_scat_dispersion_imag
_atom_type_scat_source
C C 0.0033 0.0016 'International Tables Vol C Tables 4.2.6.8 and 6.1.1.4'
H H 0.0000 0.0000 'International Tables Vol C Tables 4.2.6.8 and 6.1.1.4'
O O 0.0106 0.0060 'International Tables Vol C Tables 4.2.6.8 and 6.1.1.4'
B B 0.0013 0.0007 'International Tables Vol C Tables 4.2.6.8 and 6.1.1.4'
F F 0.0171 0.0103 'International Tables Vol C Tables 4.2.6.8 and 6.1.1.4'

loop_
_geom_angle_atom_site_label_1
_geom_angle_atom_site_label_2
_geom_angle_atom_site_label_3
_geom_angle
B3 O6 C26 107.20(13)
C38 O10 C25 115.88(13)
C19 O5 C4 115.71(14)
B1 O1 C8 106.66(13)
B4 O8 C32 107.03(13)
B1 O2 C7 106.37(13)
B4 O9 C33 106.97(13)
B2 O3 C13 107.02(13)
B3 O7 C27 106.68(13)
B2 O4 C14 106.80(13)
C2 C3 B2 118.23(15)
C4 C3 C2 115.80(15)
C4 C3 B2 125.87(15)
C3 C2 H2 118.4
C3 C2 C1 123.15(15)
C1 C2 H2 118.4
C20 C21 H21 118.4
C22 C21 H21 118.4
C22 C21 C20 123.18(16)
C2 C1 B1 119.77(15)
C6 C1 C2 117.57(15)
C6 C1 B1 122.66(15)
C3 C4 O5 119.14(14)
C5 C4 O5 117.08(14)
C5 C4 C3 123.66(15)
C4 C5 H5 120.8
C4 C5 C6 118.47(15)
C6 C5 H5 120.8
C20 C25 O10 118.72(14)
C24 C25 O10 117.34(14)
C24 C25 C20 123.87(16)
C21 C20 B3 120.44(15)
C25 C20 C21 115.43(15)
C25 C20 B3 124.13(15)
C21 C22 B4 122.08(16)
C23 C22 C21 117.56(16)
C23 C22 B4 120.36(15)
C25 C24 H24 120.8
C25 C24 C23 118.49(16)
C23 C24 H24 120.8
C1 C6 H6 119.3
C5 C6 C1 121.31(15)
C5 C6 H6 119.3
O1 C8 C7 101.63(12)
O1 C8 C11 106.17(14)
O1 C8 C12 108.81(14)
C11 C8 C7 113.60(15)
C12 C8 C7 114.64(15)
C12 C8 C11 111.11(14)
O9 C33 C32 102.03(12)
O9 C33 C34 108.30(14)
O9 C33 C35 106.35(14)
C34 C33 C32 114.78(14)
C35 C33 C32 113.75(14)
C35 C33 C34 110.77(14)
O2 C7 C8 102.08(13)
O2 C7 C9 106.11(14)
O2 C7 C10 108.49(14)
C9 C7 C8 113.28(15)
C10 C7 C8 115.17(15)
C10 C7 C9 110.83(17)
O8 C32 C33 102.59(13)
O8 C32 C37 108.29(14)
O8 C32 C36 106.25(14)
C37 C32 C33 114.60(14)
C37 C32 C36 110.99(16)
C36 C32 C33 113.30(15)
C22 C23 H23 119.3
C24 C23 C22 121.39(16)
C24 C23 H23 119.3
O6 C26 C27 102.15(12)
O6 C26 C29 106.69(14)
O6 C26 C28 108.20(14)
C29 C26 C27 113.31(15)
C29 C26 C28 110.28(15)
C28 C26 C27 115.41(15)
F4 C38 F6 105.71(15)
F4 C38 O10 114.18(14)
F5 C38 F4 108.43(14)
F5 C38 F6 107.84(14)
F5 C38 O10 107.66(15)
O10 C38 F6 112.80(14)
C33 C34 H34A 109.5
C33 C34 H34B 109.5
C33 C34 H34C 109.5
H34A C34 H34B 109.5
H34A C34 H34C 109.5
H34B C34 H34C 109.5
O4 C14 C13 102.38(13)
O4 C14 C17 108.10(14)
O4 C14 C18 106.47(14)
C17 C14 C13 115.60(15)
C17 C14 C18 110.26(16)
C18 C14 C13 113.21(16)
C33 C35 H35A 109.5
C33 C35 H35B 109.5
C33 C35 H35C 109.5
H35A C35 H35B 109.5
H35A C35 H35C 109.5
H35B C35 H35C 109.5
O7 C27 C26 102.28(13)
O7 C27 C30 107.87(15)
O7 C27 C31 106.46(14)
C30 C27 C26 115.24(15)
C31 C27 C26 113.32(16)
C31 C27 C30 110.79(16)
O3 C13 C14 102.17(13)
O3 C13 C16 108.47(15)
O3 C13 C15 106.38(15)
C16 C13 C14 114.63(16)
C16 C13 C15 111.09(17)
C15 C13 C14 113.27(16)
C32 C37 H37A 109.5
C32 C37 H37B 109.5
C32 C37 H37C 109.5
H37A C37 H37B 109.5
H37A C37 H37C 109.5
H37B C37 H37C 109.5
C32 C36 H36A 109.5
C32 C36 H36B 109.5
C32 C36 H36C 109.5
H36A C36 H36B 109.5
H36A C36 H36C 109.5
H36B C36 H36C 109.5
C26 C29 H29A 109.5
C26 C29 H29B 109.5
C26 C29 H29C 109.5
H29A C29 H29B 109.5
H29A C29 H29C 109.5
H29B C29 H29C 109.5
C8 C11 H11A 109.5
C8 C11 H11B 109.5
C8 C11 H11C 109.5
H11A C11 H11B 109.5
H11A C11 H11C 109.5
H11B C11 H11C 109.5
C8 C12 H12A 109.5
C8 C12 H12B 109.5
C8 C12 H12C 109.5
H12A C12 H12B 109.5
H12A C12 H12C 109.5
H12B C12 H12C 109.5
F1 C19 F3 105.72(16)
F1 C19 O5 114.07(15)
O5 C19 F3 113.34(14)
F2 C19 F1 108.08(15)
F2 C19 F3 108.00(15)
F2 C19 O5 107.40(16)
C7 C9 H9A 109.5
C7 C9 H9B 109.5
C7 C9 H9C 109.5
H9A C9 H9B 109.5
H9A C9 H9C 109.5
H9B C9 H9C 109.5
C26 C28 H28A 109.5
C26 C28 H28B 109.5
C26 C28 H28C 109.5
H28A C28 H28B 109.5
H28A C28 H28C 109.5
H28B C28 H28C 109.5
C14 C17 H17A 109.5
C14 C17 H17B 109.5
C14 C17 H17C 109.5
H17A C17 H17B 109.5
H17A C17 H17C 109.5
H17B C17 H17C 109.5
C27 C30 H30A 109.5
C27 C30 H30B 109.5
C27 C30 H30C 109.5
H30A C30 H30B 109.5
H30A C30 H30C 109.5
H30B C30 H30C 109.5
C7 C10 H10A 109.5
C7 C10 H10B 109.5
C7 C10 H10C 109.5
H10A C10 H10B 109.5
H10A C10 H10C 109.5
H10B C10 H10C 109.5
C13 C16 H16A 109.5
C13 C16 H16B 109.5
C13 C16 H16C 109.5
H16A C16 H16B 109.5
H16A C16 H16C 109.5
H16B C16 H16C 109.5
C27 C31 H31A 109.5
C27 C31 H31B 109.5
C27 C31 H31C 109.5
H31A C31 H31B 109.5
H31A C31 H31C 109.5
H31B C31 H31C 109.5
C14 C18 H18A 109.5
C14 C18 H18B 109.5
C14 C18 H18C 109.5
H18A C18 H18B 109.5
H18A C18 H18C 109.5
H18B C18 H18C 109.5
O3 B2 O4 114.31(15)
O3 B2 C3 125.26(16)
O4 B2 C3 120.25(15)
C13 C15 H15A 109.5
C13 C15 H15B 109.5
C13 C15 H15C 109.5
H15A C15 H15B 109.5
H15A C15 H15C 109.5
H15B C15 H15C 109.5
O1 B1 C1 123.51(16)
O2 B1 O1 114.00(15)
O2 B1 C1 122.48(15)
O6 B3 C20 124.82(16)
O7 B3 O6 114.20(15)
O7 B3 C20 120.97(16)
O8 B4 O9 114.04(16)
O8 B4 C22 123.52(16)
O9 B4 C22 122.44(16)

loop_
_geom_bond_atom_site_label_1
_geom_bond_atom_site_label_2
_geom_bond_distance
F4 C38 1.334(2)
F5 C38 1.320(2)
F6 C38 1.345(2)
F1 C19 1.328(2)
O6 C26 1.4663(19)
O6 B3 1.364(2)
O10 C25 1.424(2)
O10 C38 1.336(2)
F3 C19 1.338(2)
O5 C4 1.4231(19)
O5 C19 1.335(2)
O1 C8 1.468(2)
O1 B1 1.367(2)
O8 C32 1.464(2)
O8 B4 1.365(2)
O2 C7 1.465(2)
O2 B1 1.363(2)
O9 C33 1.471(2)
O9 B4 1.365(2)
O3 C13 1.4703(19)
O3 B2 1.358(2)
O7 C27 1.475(2)
O7 B3 1.361(2)
O4 C14 1.4672(19)
O4 B2 1.359(2)
F2 C19 1.324(2)
C3 C2 1.397(2)
C3 C4 1.389(2)
C3 B2 1.571(2)
C2 H2 0.9500
C2 C1 1.402(2)
C21 H21 0.9500
C21 C20 1.402(2)
C21 C22 1.402(2)
C1 C6 1.395(2)
C1 B1 1.552(3)
C4 C5 1.381(2)
C5 H5 0.9500
C5 C6 1.386(2)
C25 C20 1.396(2)
C25 C24 1.377(2)
C20 B3 1.571(2)
C22 C23 1.398(2)
C22 B4 1.558(3)
C24 H24 0.9500
C24 C23 1.385(2)
C6 H6 0.9500
C8 C7 1.566(2)
C8 C11 1.523(3)
C8 C12 1.519(2)
C33 C32 1.568(2)
C33 C34 1.524(2)
C33 C35 1.519(2)
C7 C9 1.518(3)
C7 C10 1.510(3)
C32 C37 1.509(2)
C32 C36 1.526(3)
C23 H23 0.9500
C26 C27 1.567(2)
C26 C29 1.513(3)
C26 C28 1.517(2)
C34 H34A 0.9800
C34 H34B 0.9800
C34 H34C 0.9800
C14 C13 1.562(2)
C14 C17 1.513(2)
C14 C18 1.513(3)
C35 H35A 0.9800
C35 H35B 0.9800
C35 H35C 0.9800
C27 C30 1.516(2)
C27 C31 1.509(3)
C13 C16 1.514(3)
C13 C15 1.514(3)
C37 H37A 0.9800
C37 H37B 0.9800
C37 H37C 0.9800
C36 H36A 0.9800
C36 H36B 0.9800
C36 H36C 0.9800
C29 H29A 0.9800
C29 H29B 0.9800
C29 H29C 0.9800
C11 H11A 0.9800
C11 H11B 0.9800
C11 H11C 0.9800
C12 H12A 0.9800
C12 H12B 0.9800
C12 H12C 0.9800
C9 H9A 0.9800
C9 H9B 0.9800
C9 H9C 0.9800
C28 H28A 0.9800
C28 H28B 0.9800
C28 H28C 0.9800
C17 H17A 0.9800
C17 H17B 0.9800
C17 H17C 0.9800
C30 H30A 0.9800
C30 H30B 0.9800
C30 H30C 0.9800
C10 H10A 0.9800
C10 H10B 0.9800
C10 H10C 0.9800
C16 H16A 0.9800
C16 H16B 0.9800
C16 H16C 0.9800
C31 H31A 0.9800
C31 H31B 0.9800
C31 H31C 0.9800
C18 H18A 0.9800
C18 H18B 0.9800
C18 H18C 0.9800
C15 H15A 0.9800
C15 H15B 0.9800
C15 H15C 0.9800

loop_
_geom_torsion_atom_site_label_1
_geom_torsion_atom_site_label_2
_geom_torsion_atom_site_label_3
_geom_torsion_atom_site_label_4
_geom_torsion
O6 C26 C27 O7 -26.74(16)
O6 C26 C27 C30 -143.47(15)
O6 C26 C27 C31 87.43(16)
O10 C25 C20 C21 -179.67(15)
O10 C25 C20 B3 -0.7(3)
O10 C25 C24 C23 179.99(16)
O5 C4 C5 C6 -177.12(15)
O1 C8 C7 O2 29.72(16)
O1 C8 C7 C9 -83.92(17)
O1 C8 C7 C10 147.03(15)
O9 C33 C32 O8 -26.50(15)
O9 C33 C32 C37 -143.63(15)
O9 C33 C32 C36 87.60(16)
O4 C14 C13 O3 26.40(16)
O4 C14 C13 C16 143.49(15)
O4 C14 C13 C15 -87.60(16)
C3 C2 C1 C6 0.4(3)
C3 C2 C1 B1 -179.93(16)
C3 C4 C5 C6 -1.2(3)
C2 C3 C4 O5 177.80(15)
C2 C3 C4 C5 1.9(3)
C2 C3 B2 O3 -152.34(17)
C2 C3 B2 O4 22.5(2)
C2 C1 C6 C5 0.5(3)
C2 C1 B1 O1 -169.13(16)
C2 C1 B1 O2 10.1(3)
C21 C20 B3 O6 168.49(17)
C21 C20 B3 O7 -10.1(3)
C21 C22 C23 C24 -1.5(3)
C21 C22 B4 O8 -13.6(3)
C21 C22 B4 O9 166.06(17)
C4 O5 C19 F1 -59.2(2)
C4 O5 C19 F3 61.9(2)
C4 O5 C19 F2 -178.94(13)
C4 C3 C2 C1 -1.5(3)
C4 C3 B2 O3 23.9(3)
C4 C3 B2 O4 -161.20(17)
C4 C5 C6 C1 -0.1(3)
C25 O10 C38 F4 53.45(19)
C25 O10 C38 F5 173.88(13)
C25 O10 C38 F6 -67.26(19)
C25 C20 B3 O6 -10.4(3)
C25 C20 B3 O7 170.97(17)
C25 C24 C23 C22 -0.7(3)
C20 C21 C22 C23 1.7(3)
C20 C21 C22 B4 -177.76(17)
C20 C25 C24 C23 2.9(3)
C22 C21 C20 C25 0.2(3)
C22 C21 C20 B3 -178.79(16)
C24 C25 C20 C21 -2.6(3)
C24 C25 C20 B3 176.34(17)
C6 C1 B1 O1 10.5(3)
C6 C1 B1 O2 -170.29(17)
C8 O1 B1 O2 9.3(2)
C8 O1 B1 C1 -171.49(16)
C33 O9 B4 O8 -10.0(2)
C33 O9 B4 C22 170.31(16)
C7 O2 B1 O1 11.4(2)
C7 O2 B1 C1 -167.90(16)
C32 O8 B4 O9 -8.5(2)
C32 O8 B4 C22 171.23(16)
C23 C22 B4 O8 166.87(17)
C23 C22 B4 O9 -13.4(3)
C26 O6 B3 O7 -8.7(2)
C26 O6 B3 C20 172.61(16)
C38 O10 C25 C20 -92.59(19)
C38 O10 C25 C24 90.17(19)
C34 C33 C32 O8 -143.37(14)
C34 C33 C32 C37 99.50(18)
C34 C33 C32 C36 -29.3(2)
C14 O4 B2 O3 10.3(2)
C14 O4 B2 C3 -165.14(15)
C35 C33 C32 O8 87.59(16)
C35 C33 C32 C37 -29.5(2)
C35 C33 C32 C36 -158.30(15)
C27 O7 B3 O6 -9.9(2)
C27 O7 B3 C20 168.82(15)
C13 O3 B2 O4 8.1(2)
C13 O3 B2 C3 -176.75(17)
C29 C26 C27 O7 87.63(16)
C29 C26 C27 C30 -29.1(2)
C29 C26 C27 C31 -158.20(15)
C11 C8 C7 O2 -83.87(16)
C11 C8 C7 C9 162.49(15)
C11 C8 C7 C10 33.4(2)
C12 C8 C7 O2 146.88(15)
C12 C8 C7 C9 33.2(2)
C12 C8 C7 C10 -95.81(19)
C19 O5 C4 C3 92.35(19)
C19 O5 C4 C5 -91.52(18)
C28 C26 C27 O7 -143.87(14)
C28 C26 C27 C30 99.41(19)
C28 C26 C27 C31 -29.7(2)
C17 C14 C13 O3 143.66(15)
C17 C14 C13 C16 -99.3(2)
C17 C14 C13 C15 29.7(2)
C18 C14 C13 O3 -87.79(17)
C18 C14 C13 C16 29.3(2)
C18 C14 C13 C15 158.20(16)
B2 O3 C13 C14 -21.39(18)
B2 O3 C13 C16 -142.82(17)
B2 O3 C13 C15 97.60(17)
B2 O4 C14 C13 -22.66(17)
B2 O4 C14 C17 -145.15(16)
B2 O4 C14 C18 96.39(17)
B2 C3 C2 C1 175.10(16)
B2 C3 C4 O5 1.5(3)
B2 C3 C4 C5 -174.40(17)
B1 O1 C8 C7 -24.03(17)
B1 O1 C8 C11 94.99(16)
B1 O1 C8 C12 -145.35(15)
B1 O2 C7 C8 -25.32(17)
B1 O2 C7 C9 93.53(16)
B1 O2 C7 C10 -147.33(16)
B1 C1 C6 C5 -179.20(16)
B3 O6 C26 C27 21.98(17)
B3 O6 C26 C29 -97.17(16)
B3 O6 C26 C28 144.17(15)
B3 O7 C27 C26 22.62(17)
B3 O7 C27 C30 144.54(15)
B3 O7 C27 C31 -96.51(17)
B4 O8 C32 C33 21.71(17)
B4 O8 C32 C37 143.25(15)
B4 O8 C32 C36 -97.45(16)
B4 O9 C33 C32 22.40(17)
B4 O9 C33 C34 143.86(15)
B4 O9 C33 C35 -97.05(16)
B4 C22 C23 C24 178.01(17)

loop_
_twin_individual_id
_twin_individual_mass_fraction_refined
_oxdiff_twin_reflns_isolated
_oxdiff_twin_reflns_overlapped
_twin_individual_twin_lattice_type
_twin_individual_twin_matrix_11
_twin_individual_twin_matrix_12
_twin_individual_twin_matrix_13
_twin_individual_twin_matrix_21
_twin_individual_twin_matrix_22
_twin_individual_twin_matrix_23
_twin_individual_twin_matrix_31
_twin_individual_twin_matrix_32
_twin_individual_twin_matrix_33
1 0.7752 23449 11387 ref 1.0000 0.0000 0.0000 0.0000 1.0000 0.0000 0.0000 0.0000 1.0000
2 0.2248 23624 11387 nmt -0.0069 -0.9552 0.0404 -1.0151 0.0335 0.0266 0.0130 -0.1300 -1.0165
